data_7712680
loop_
_publ_author_name
'Klementyeva, Svetlana'
'Schrenk, Claudio'
'Zhang, Minghui'
'Khusniyarov, Marat M.'

_publ_section_title
;
 Metalloid germanium cluster shears for lanthanide diiodides
;
_journal_name_full 'Dalton Transactions'
_journal_paper_doi 10.1039/D3DT00578J
_journal_year 2023
_chemical_compound_source thf
_chemical_formula_moiety 'C32 H64 I2 O8 Yb2, 2(C27 H81 Ge9 Si12)'
_chemical_formula_sum 'C86 H226 Ge18 I2 O8 Si24 Yb2'
_chemical_formula_weight 3969.31
_chemical_properties_physical Air-sensitive,Moisture-sensitive,Oxygen-sensitive
_space_group_crystal_system monoclinic
_space_group_IT_number 14
_space_group_name_Hall '-P 2yn'
_space_group_name_H-M_alt 'P 1 21/n 1'
_atom_sites_solution_hydrogens geom
_atom_sites_solution_primary dual
_audit_creation_date 2022-11-28
_audit_creation_method
;
Olex2 1.5
(compiled 2022.04.07 svn.rca3783a0 for OlexSys, GUI svn.r6498)
;
_audit_update_record
;
2023-02-13 deposited with the CCDC.	2023-03-27 downloaded from the CCDC.
;
_cell_angle_alpha 90
_cell_angle_beta 93.373(2)
_cell_angle_gamma 90
_cell_formula_units_Z 2
_cell_length_a 14.1512(8)
_cell_length_b 24.1678(14)
_cell_length_c 25.8345(15)
_cell_measurement_reflns_used 9966
_cell_measurement_temperature 150
_cell_measurement_theta_max 21.079
_cell_measurement_theta_min 2.240
_cell_volume 8820.2(9)
_computing_cell_refinement 'SAINT V8.40A (Bruker, 2019)'
_computing_data_reduction 'SAINT V8.40A (Bruker, 2019)'
_computing_molecular_graphics 'Olex2 1.5 (Dolomanov et al., 2009)'
_computing_publication_material 'Olex2 1.5 (Dolomanov et al., 2009)'
_computing_structure_refinement 'SHELXL 2014/7 (Sheldrick, 2015)'
_computing_structure_solution 'SHELXT 2014/5 (Sheldrick, 2014)'
_diffrn_ambient_temperature 150.0
_diffrn_detector 'Bruker APEX2 area detector'
_diffrn_detector_area_resol_mean 7.9
_diffrn_detector_type 'CCD area detector'
_diffrn_measured_fraction_theta_full 1.000
_diffrn_measured_fraction_theta_max 0.999
_diffrn_measurement_device 'three-circle diffractometer'
_diffrn_measurement_device_type 'Bruker SMART APEX2 area detector'
_diffrn_measurement_method '\w and \f scans'
_diffrn_radiation_monochromator 'mirror optics'
_diffrn_radiation_probe x-ray
_diffrn_radiation_type MoK\a
_diffrn_radiation_wavelength 0.71073
_diffrn_reflns_av_R_equivalents 0.0967
_diffrn_reflns_av_unetI/netI 0.0470
_diffrn_reflns_Laue_measured_fraction_full 1.000
_diffrn_reflns_Laue_measured_fraction_max 0.999
_diffrn_reflns_limit_h_max 17
_diffrn_reflns_limit_h_min -17
_diffrn_reflns_limit_k_max 30
_diffrn_reflns_limit_k_min -30
_diffrn_reflns_limit_l_max 32
_diffrn_reflns_limit_l_min -32
_diffrn_reflns_number 235660
_diffrn_reflns_point_group_measured_fraction_full 1.000
_diffrn_reflns_point_group_measured_fraction_max 0.999
_diffrn_reflns_theta_full 25.242
_diffrn_reflns_theta_max 26.393
_diffrn_reflns_theta_min 1.602
_diffrn_source 'microfocus sealed X-ray tube'
_diffrn_source_current 0.6
_diffrn_source_power 0.03
_diffrn_source_type 'Incoatec I\ms'
_diffrn_source_voltage 50.0
_exptl_absorpt_coefficient_mu 4.611
_exptl_absorpt_correction_T_max 0.7454
_exptl_absorpt_correction_T_min 0.4591
_exptl_absorpt_correction_type multi-scan
_exptl_absorpt_process_details
'SADABS-2016/2 (Bruker,2016/2) was used for absorption correction. wR2(int) was 0.1488 before and 0.0640 after correction. The Ratio of minimum to maximum transmission is 0.6159. The \l/2 correction factor is Not present.'
_exptl_crystal_colour orange
_exptl_crystal_colour_primary orange
_exptl_crystal_density_diffrn 1.495
_exptl_crystal_description block
_exptl_crystal_F_000 3928
_exptl_crystal_recrystallization_method 'Re-crystallisation from solvent'
_exptl_crystal_size_max 0.284
_exptl_crystal_size_mid 0.142
_exptl_crystal_size_min 0.047
_refine_diff_density_max 1.152
_refine_diff_density_min -1.142
_refine_diff_density_rms 0.113
_refine_ls_extinction_method none
_refine_ls_goodness_of_fit_ref 1.016
_refine_ls_hydrogen_treatment constr
_refine_ls_matrix_type full
_refine_ls_number_parameters 713
_refine_ls_number_reflns 18057
_refine_ls_number_restraints 404
_refine_ls_restrained_S_all 1.023
_refine_ls_R_factor_all 0.0765
_refine_ls_R_factor_gt 0.0421
_refine_ls_shift/su_max 0.001
_refine_ls_shift/su_mean 0.000
_refine_ls_structure_factor_coef Fsqd
_refine_ls_weighting_details 'w=1/[\s^2^(Fo^2^)+(0.0470P)^2^+19.9041P] where P=(Fo^2^+2Fc^2^)/3'
_refine_ls_weighting_scheme calc
_refine_ls_wR_factor_gt 0.0964
_refine_ls_wR_factor_ref 0.1123
_reflns_Friedel_coverage 0.000
_reflns_number_gt 12331
_reflns_number_total 18057
_reflns_threshold_expression 'I > 2\s(I)'
_cod_data_source_file d3dt00578j2.cif
_cod_data_source_block 8_sq
_cod_database_code 7712680
_shelx_shelxl_version_number 2014/7
_shelx_space_group_comment
;
The symmetry employed for this shelxl refinement is uniquely defined
by the following loop, which should always be used as a source of
symmetry information in preference to the above space-group names.
They are only intended as comments.
;
_olex2_refinement_description
;
1. Fixed Uiso
 At 1.2 times of:
  All C(H,H) groups
 At 1.5 times of:
  All C(H,H,H) groups
2. Restrained distances
 C420-C419 \\sim C419-C418 \\sim C418-C417
 with sigma of 0.02
 O416-C420 \\sim O416-C417
 with sigma of 0.02
 O416-C419 \\sim O416-C418
 with sigma of 0.04
 C419-C417 \\sim C420-C418
 with sigma of 0.04
 C415-C414 \\sim C414-C408 \\sim C408-C412
 with sigma of 0.02
 O411-C415 \\sim O411-C412
 with sigma of 0.02
 O411-C414 \\sim O411-C408
 with sigma of 0.04
 C414-C412 \\sim C415-C408
 with sigma of 0.04
 C425-C424 \\sim C424-C423 \\sim C423-C422
 with sigma of 0.02
 O421-C425 \\sim O421-C422
 with sigma of 0.02
 O421-C424 \\sim O421-C423
 with sigma of 0.04
 C424-C422 \\sim C425-C423
 with sigma of 0.04
 C410-C409 \\sim C409-C413 \\sim C413-C407
 with sigma of 0.02
 O406-C410 \\sim O406-C407
 with sigma of 0.02
 O406-C409 \\sim O406-C413
 with sigma of 0.04
 C409-C407 \\sim C410-C413
 with sigma of 0.04
 Yb1-O416 \\sim Yb1-O421
 with sigma of 0.02
 Yb1-O411 \\sim Yb1-O406
 with sigma of 0.02
3. Uiso/Uaniso restraints and constraints
O416 \\sim C417 \\sim C418 \\sim C419 \\sim C420: within 2A with sigma of 0.04
and sigma for terminal atoms of 0.08 within 2A
O411 \\sim C408 \\sim C412 \\sim C414 \\sim C415: within 2A with sigma of 0.04
and sigma for terminal atoms of 0.08 within 2A
O421 \\sim C422 \\sim C423 \\sim C424 \\sim C425: within 2A with sigma of 0.04
and sigma for terminal atoms of 0.08 within 2A
O406 \\sim C407 \\sim C409 \\sim C410 \\sim C413: within 2A with sigma of 0.04
and sigma for terminal atoms of 0.08 within 2A
O416 \\sim O421: within 2A with sigma of 0.01 and sigma for terminal atoms of
0.02 within 2A
C418 \\sim C423: within 2A with sigma of 0.01 and sigma for terminal atoms of
0.02 within 2A
O406 \\sim O411: within 2A with sigma of 0.01 and sigma for terminal atoms of
0.02 within 2A
C407 \\sim C412: within 2A with sigma of 0.01 and sigma for terminal atoms of
0.02 within 2A
C408 \\sim C413: within 2A with sigma of 0.01 and sigma for terminal atoms of
0.02 within 2A
C409 \\sim C414: within 2A with sigma of 0.01 and sigma for terminal atoms of
0.02 within 2A
C410 \\sim C415: within 2A with sigma of 0.01 and sigma for terminal atoms of
0.02 within 2A
Uanis(C402) \\sim Ueq: with sigma of 0.01 and sigma for terminal atoms of 0.02
Uanis(C420) \\sim Ueq, Uanis(C425) \\sim Ueq, Uanis(C419) \\sim Ueq,
Uanis(C424) \\sim Ueq, Uanis(C418) \\sim Ueq, Uanis(C423) \\sim Ueq,
Uanis(C422) \\sim Ueq, Uanis(C417) \\sim Ueq: with sigma of 0.01 and sigma for
terminal atoms of 0.02
Uanis(C410) \\sim Ueq, Uanis(C415) \\sim Ueq: with sigma of 0.01 and sigma for
terminal atoms of 0.02
4. Rigid body (RIGU) restrains
 O401, C402, C403, C404, C405
 with sigma for 1-2 distances of 0.004 and sigma for 1-3 distances of 0.004
 O416, C417, C418, C419, C420
 with sigma for 1-2 distances of 0.004 and sigma for 1-3 distances of 0.004
 O411, C408, C412, C414, C415
 with sigma for 1-2 distances of 0.004 and sigma for 1-3 distances of 0.004
 O421, C422, C423, C424, C425
 with sigma for 1-2 distances of 0.004 and sigma for 1-3 distances of 0.004
 O406, C407, C409, C410, C413
 with sigma for 1-2 distances of 0.004 and sigma for 1-3 distances of 0.004
 O416, O421, C417, C418, C419, C420, C422, C423, C424, C425
 with sigma for 1-2 distances of 0.004 and sigma for 1-3 distances of 0.004
5. Others
 Sof(O406)=Sof(C407)=Sof(H40A)=Sof(H40B)=Sof(C409)=Sof(H40C)=Sof(H40D)=
 Sof(C410)=Sof(H41A)=Sof(H41B)=Sof(C413)=Sof(H41C)=Sof(H41D)=Sof(O421)=
 Sof(C422)=Sof(H42C)=Sof(H42D)=Sof(C423)=Sof(H42E)=Sof(H42F)=Sof(C424)=
 Sof(H42G)=Sof(H42H)=Sof(C425)=Sof(H42I)=Sof(H42J)=1-FVAR(1)
 Sof(O411)=Sof(C408)=Sof(H40E)=Sof(H40F)=Sof(C412)=Sof(H41E)=Sof(H41F)=
 Sof(C414)=Sof(H41G)=Sof(H41H)=Sof(C415)=Sof(H41I)=Sof(H41J)=Sof(O416)=
 Sof(C417)=Sof(H41K)=Sof(H41L)=Sof(C418)=Sof(H41M)=Sof(H41N)=Sof(C419)=
 Sof(H41O)=Sof(H41P)=Sof(C420)=Sof(H42A)=Sof(H42B)=FVAR(1)
6.a Free rotating group:
 O406(C407,C409,C410,C413), O411(C408,C412,C414,C415), O416(C417,C418,C419,
 C420), O421(C422,C423,C424,C425)
6.b Secondary CH2 refined with riding coordinates:
 C407(H40A,H40B), C409(H40C,H40D), C410(H41A,H41B), C413(H41C,H41D), C408(H40E,
 H40F), C412(H41E,H41F), C414(H41G,H41H), C415(H41I,H41J), C417(H41K,H41L),
 C418(H41M,H41N), C419(H41O,H41P), C420(H42A,H42B), C422(H42C,H42D), C423(H42E,
 H42F), C424(H42G,H42H), C425(H42I,H42J), C402(H40G,H40H), C403(H40I,H40J),
 C404(H40K,H40L), C405(H40M,H40N), C427(H42K,H42L), C428(H42M,H42N), C429(H42O,
 H42P), C430(H43A,H43B)
6.c Idealised Me refined as rotating group:
 C111(H11A,H11B,H11C), C112(H11D,H11E,H11F), C113(H11G,H11H,H11I), C121(H12A,
 H12B,H12C), C122(H12D,H12E,H12F), C123(H12G,H12H,H12I), C131(H13A,H13B,H13C),
 C132(H13D,H13E,H13F), C133(H13G,H13H,H13I), C211(H21A,H21B,H21C), C212(H21D,
 H21E,H21F), C213(H21G,H21H,H21I), C221(H22A,H22B,H22C), C222(H22D,H22E,H22F),
 C223(H22G,H22H,H22I), C232(H23A,H23B,H23C), C233(H23D,H23E,H23F), C234(H23G,
 H23H,H23I), C311(H31A,H31B,H31C), C312(H31D,H31E,H31F), C313(H31G,H31H,H31I),
 C321(H32A,H32B,H32C), C322(H32D,H32E,H32F), C323(H32G,H32H,H32I), C331(H33A,
 H33B,H33C), C332(H33D,H33E,H33F), C333(H33G,H33H,H33I)
;
_platon_squeeze_void_probe_radius 1.20
_olex2_submission_special_instructions 'No special instructions were received'

loop_
_space_group_symop_operation_xyz
'x, y, z'
'-x+1/2, y+1/2, -z+1/2'
'-x, -y, -z'
'x-1/2, -y-1/2, z-1/2'

loop_
_atom_site_label
_atom_site_type_symbol
_atom_site_fract_x
_atom_site_fract_y
_atom_site_fract_z
_atom_site_U_iso_or_equiv
_atom_site_adp_type
_atom_site_occupancy
_atom_site_site_symmetry_order
_atom_site_calc_flag
_atom_site_refinement_flags_posn
_atom_site_refinement_flags_adp
_atom_site_refinement_flags_occupancy
_atom_site_disorder_assembly
_atom_site_disorder_group
Yb1 Yb 0.90405(2) 0.07535(2) 0.98539(2) 0.04778(8) Uani 1 1 d D . . . .
I1 I 1.12031(3) 0.04953(2) 0.98321(2) 0.05623(12) Uani 1 1 d . . . . .
O401 O 0.8897(4) 0.1033(2) 1.07314(18) 0.0874(17) Uani 1 1 d . U . . .
O406 O 0.7345(6) 0.0855(5) 0.9707(5) 0.059(3) Uani 0.467(9) 1 d DG U P A 2
C407 C 0.7000(8) 0.1413(4) 0.9735(6) 0.066(3) Uani 0.467(9) 1 d DG U P A 2
H40A H 0.7224 0.1636 0.9445 0.079 Uiso 0.467(9) 1 calc R U P A 2
H40B H 0.7225 0.1587 1.0066 0.079 Uiso 0.467(9) 1 calc R U P A 2
C409 C 0.5755(8) 0.0808(7) 0.9951(7) 0.156(5) Uani 0.467(9) 1 d DG U P A 2
H40C H 0.5781 0.0837 1.0334 0.187 Uiso 0.467(9) 1 calc R U P A 2
H40D H 0.5139 0.0647 0.9827 0.187 Uiso 0.467(9) 1 calc R U P A 2
C410 C 0.6586(10) 0.0470(4) 0.9765(7) 0.106(4) Uani 0.467(9) 1 d DG U P A 2
H41A H 0.6777 0.0182 1.0022 0.127 Uiso 0.467(9) 1 calc R U P A 2
H41B H 0.6407 0.0288 0.9430 0.127 Uiso 0.467(9) 1 calc R U P A 2
C413 C 0.5918(7) 0.1373(6) 0.9698(6) 0.080(4) Uani 0.467(9) 1 d DG U P A 2
H41C H 0.5663 0.1380 0.9333 0.096 Uiso 0.467(9) 1 calc R U P A 2
H41D H 0.5628 0.1676 0.9892 0.096 Uiso 0.467(9) 1 calc R U P A 2
O411 O 0.7353(5) 0.0905(5) 0.9888(4) 0.058(3) Uani 0.533(9) 1 d DG U P A 1
C408 C 0.5818(7) 0.0979(7) 0.9470(5) 0.101(4) Uani 0.533(9) 1 d DG U P A 1
H40E H 0.5833 0.0763 0.9145 0.122 Uiso 0.533(9) 1 calc R U P A 1
H40F H 0.5278 0.1240 0.9443 0.122 Uiso 0.533(9) 1 calc R U P A 1
C412 C 0.6755(7) 0.1283(4) 0.9591(5) 0.070(3) Uani 0.533(9) 1 d DG U P A 1
H41E H 0.7049 0.1387 0.9267 0.084 Uiso 0.533(9) 1 calc R U P A 1
H41F H 0.6649 0.1623 0.9794 0.084 Uiso 0.533(9) 1 calc R U P A 1
C414 C 0.5766(7) 0.0600(7) 0.9944(7) 0.158(5) Uani 0.533(9) 1 d DG U P A 1
H41G H 0.5515 0.0798 1.0242 0.189 Uiso 0.533(9) 1 calc R U P A 1
H41H H 0.5370 0.0270 0.9863 0.189 Uiso 0.533(9) 1 calc R U P A 1
C415 C 0.6808(9) 0.0442(5) 1.0052(6) 0.119(4) Uani 0.533(9) 1 d DG U P A 1
H41I H 0.6943 0.0370 1.0426 0.143 Uiso 0.533(9) 1 calc R U P A 1
H41J H 0.6962 0.0105 0.9856 0.143 Uiso 0.533(9) 1 calc R U P A 1
O416 O 0.9355(9) 0.1715(4) 0.9703(5) 0.078(3) Uani 0.533(9) 1 d DG U P A 1
C417 C 0.9852(13) 0.1916(5) 0.9272(5) 0.118(5) Uani 0.533(9) 1 d DG U P A 1
H41K H 0.9501 0.1823 0.8941 0.142 Uiso 0.533(9) 1 calc R U P A 1
H41L H 1.0491 0.1750 0.9273 0.142 Uiso 0.533(9) 1 calc R U P A 1
C418 C 0.9923(12) 0.2545(5) 0.9339(5) 0.138(5) Uani 0.533(9) 1 d DG U P A 1
H41M H 0.9363 0.2734 0.9174 0.166 Uiso 0.533(9) 1 calc R U P A 1
H41N H 1.0503 0.2692 0.9193 0.166 Uiso 0.533(9) 1 calc R U P A 1
C419 C 0.9960(12) 0.2604(4) 0.9932(6) 0.112(5) Uani 0.533(9) 1 d DG U P A 1
H41O H 1.0609 0.2545 1.0086 0.134 Uiso 0.533(9) 1 calc R U P A 1
H41P H 0.9731 0.2973 1.0037 0.134 Uiso 0.533(9) 1 calc R U P A 1
C420 C 0.9288(12) 0.2143(5) 1.0085(5) 0.119(5) Uani 0.533(9) 1 d DG U P A 1
H42A H 0.9478 0.2001 1.0435 0.143 Uiso 0.533(9) 1 calc R U P A 1
H42B H 0.8631 0.2284 1.0087 0.143 Uiso 0.533(9) 1 calc R U P A 1
O421 O 0.9340(10) 0.1724(4) 0.9776(5) 0.071(3) Uani 0.467(9) 1 d DG U P A 2
C422 C 0.9070(11) 0.2062(6) 0.9335(6) 0.098(5) Uani 0.467(9) 1 d DG U P A 2
H42C H 0.8375 0.2113 0.9305 0.118 Uiso 0.467(9) 1 calc R U P A 2
H42D H 0.9271 0.1888 0.9013 0.118 Uiso 0.467(9) 1 calc R U P A 2
C423 C 0.9570(13) 0.2619(5) 0.9426(7) 0.143(5) Uani 0.467(9) 1 d DG U P A 2
H42E H 0.9182 0.2876 0.9624 0.172 Uiso 0.467(9) 1 calc R U P A 2
H42F H 0.9718 0.2795 0.9094 0.172 Uiso 0.467(9) 1 calc R U P A 2
C424 C 1.0474(11) 0.2446(7) 0.9742(8) 0.141(7) Uani 0.467(9) 1 d DG U P A 2
H42G H 1.0965 0.2312 0.9515 0.169 Uiso 0.467(9) 1 calc R U P A 2
H42H H 1.0734 0.2755 0.9958 0.169 Uiso 0.467(9) 1 calc R U P A 2
C425 C 1.0109(12) 0.1978(6) 1.0077(6) 0.109(6) Uani 0.467(9) 1 d DG U P A 2
H42I H 1.0617 0.1705 1.0160 0.131 Uiso 0.467(9) 1 calc R U P A 2
H42J H 0.9887 0.2127 1.0405 0.131 Uiso 0.467(9) 1 calc R U P A 2
O426 O 0.8754(3) 0.0665(2) 0.89365(17) 0.0676(13) Uani 1 1 d . . . . .
C402 C 0.8304(10) 0.1384(6) 1.0989(4) 0.152(4) Uani 1 1 d . U . . .
H40G H 0.7723 0.1466 1.0770 0.182 Uiso 1 1 calc R U . . .
H40H H 0.8630 0.1736 1.1079 0.182 Uiso 1 1 calc R U . . .
C403 C 0.8063(9) 0.1072(6) 1.1479(4) 0.142(4) Uani 1 1 d . U . . .
H40I H 0.8019 0.1326 1.1777 0.170 Uiso 1 1 calc R U . . .
H40J H 0.7463 0.0864 1.1425 0.170 Uiso 1 1 calc R U . . .
C404 C 0.8846(9) 0.0714(5) 1.1548(4) 0.126(4) Uani 1 1 d . U . . .
H40K H 0.8630 0.0324 1.1527 0.152 Uiso 1 1 calc R U . . .
H40L H 0.9168 0.0774 1.1894 0.152 Uiso 1 1 calc R U . . .
C405 C 0.9503(8) 0.0824(4) 1.1143(3) 0.104(3) Uani 1 1 d . U . . .
H40M H 0.9985 0.1101 1.1259 0.124 Uiso 1 1 calc R U . . .
H40N H 0.9824 0.0481 1.1039 0.124 Uiso 1 1 calc R U . . .
C427 C 0.7910(7) 0.0454(4) 0.8678(3) 0.106(3) Uani 1 1 d . . . . .
H42K H 0.7410 0.0742 0.8660 0.127 Uiso 1 1 calc R U . . .
H42L H 0.7675 0.0130 0.8867 0.127 Uiso 1 1 calc R U . . .
C428 C 0.8160(7) 0.0289(4) 0.8141(3) 0.092(3) Uani 1 1 d . . . . .
H42M H 0.7956 -0.0096 0.8066 0.111 Uiso 1 1 calc R U . . .
H42N H 0.7846 0.0537 0.7879 0.111 Uiso 1 1 calc R U . . .
C429 C 0.9126(8) 0.0333(6) 0.8134(3) 0.136(5) Uani 1 1 d . . . . .
H42O H 0.9319 0.0445 0.7786 0.163 Uiso 1 1 calc R U . . .
H42P H 0.9441 -0.0020 0.8234 0.163 Uiso 1 1 calc R U . . .
C430 C 0.9350(7) 0.0778(6) 0.8530(4) 0.147(6) Uani 1 1 d . . . . .
H43A H 1.0024 0.0762 0.8655 0.176 Uiso 1 1 calc R U . . .
H43B H 0.9216 0.1149 0.8381 0.176 Uiso 1 1 calc R U . . .
Ge1 Ge 0.71921(4) 0.25918(3) 0.72207(2) 0.04318(15) Uani 1 1 d . . . . .
Ge2 Ge 0.58568(5) 0.31176(2) 0.82468(2) 0.04376(16) Uani 1 1 d . . . . .
Ge3 Ge 0.50920(4) 0.18849(2) 0.74805(2) 0.04411(15) Uani 1 1 d . . . . .
Ge4 Ge 0.61279(5) 0.34180(2) 0.73359(2) 0.04275(15) Uani 1 1 d . . . . .
Ge5 Ge 0.55519(5) 0.25450(3) 0.67803(2) 0.04708(16) Uani 1 1 d . . . . .
Ge6 Ge 0.45478(4) 0.28800(3) 0.75747(2) 0.04540(16) Uani 1 1 d . . . . .
Ge7 Ge 0.73725(4) 0.25749(3) 0.82057(2) 0.04415(15) Uani 1 1 d . . . . .
Ge8 Ge 0.68278(4) 0.16912(2) 0.76703(3) 0.04497(16) Uani 1 1 d . . . . .
Ge9 Ge 0.57300(4) 0.20874(3) 0.83969(2) 0.04316(15) Uani 1 1 d . . . . .
Si1 Si 0.85754(13) 0.27208(7) 0.67637(7) 0.0484(4) Uani 1 1 d . . . . .
Si2 Si 0.55165(11) 0.37497(6) 0.89094(6) 0.0387(4) Uani 1 1 d . . . . .
Si3 Si 0.38797(12) 0.12096(7) 0.74055(7) 0.0455(4) Uani 1 1 d . . . . .
Si11 Si 0.8189(2) 0.32844(9) 0.60445(9) 0.0864(8) Uani 1 1 d . . . . .
Si12 Si 0.90028(12) 0.18428(7) 0.64834(7) 0.0479(4) Uani 1 1 d . . . . .
Si13 Si 0.96780(16) 0.31457(9) 0.73480(11) 0.0816(8) Uani 1 1 d . . . . .
Si21 Si 0.54837(13) 0.46316(7) 0.85362(6) 0.0443(4) Uani 1 1 d . . . . .
Si22 Si 0.40459(13) 0.35170(8) 0.92214(7) 0.0536(4) Uani 1 1 d . . . . .
Si23 Si 0.67789(13) 0.36909(7) 0.95355(6) 0.0494(4) Uani 1 1 d . . . . .
Si31 Si 0.30278(13) 0.14076(8) 0.66236(7) 0.0566(5) Uani 1 1 d . . . . .
Si32 Si 0.29136(13) 0.12727(9) 0.81164(8) 0.0597(5) Uani 1 1 d . . . . .
Si33 Si 0.46238(14) 0.03498(7) 0.73698(9) 0.0596(5) Uani 1 1 d . . . . .
C111 C 0.9261(10) 0.3416(5) 0.5665(5) 0.162(6) Uani 1 1 d . . . . .
H11A H 0.9695 0.3665 0.5862 0.243 Uiso 1 1 calc R U . . .
H11B H 0.9065 0.3588 0.5332 0.243 Uiso 1 1 calc R U . . .
H11C H 0.9583 0.3065 0.5604 0.243 Uiso 1 1 calc R U . . .
C112 C 0.7730(7) 0.3976(3) 0.6245(4) 0.100(3) Uani 1 1 d . . . . .
H11D H 0.8207 0.4160 0.6475 0.150 Uiso 1 1 calc R U . . .
H11E H 0.7149 0.3924 0.6428 0.150 Uiso 1 1 calc R U . . .
H11F H 0.7593 0.4205 0.5936 0.150 Uiso 1 1 calc R U . . .
C113 C 0.7308(10) 0.2940(4) 0.5600(3) 0.142(5) Uani 1 1 d . . . . .
H11G H 0.7533 0.2569 0.5517 0.213 Uiso 1 1 calc R U . . .
H11H H 0.7218 0.3157 0.5281 0.213 Uiso 1 1 calc R U . . .
H11I H 0.6705 0.2912 0.5766 0.213 Uiso 1 1 calc R U . . .
C121 C 0.7942(5) 0.1479(3) 0.6180(3) 0.071(2) Uani 1 1 d . . . . .
H12A H 0.7450 0.1456 0.6431 0.107 Uiso 1 1 calc R U . . .
H12B H 0.8121 0.1105 0.6077 0.107 Uiso 1 1 calc R U . . .
H12C H 0.7699 0.1685 0.5874 0.107 Uiso 1 1 calc R U . . .
C122 C 0.9483(6) 0.1423(3) 0.7045(3) 0.069(2) Uani 1 1 d . . . . .
H12D H 1.0082 0.1584 0.7182 0.103 Uiso 1 1 calc R U . . .
H12E H 0.9593 0.1043 0.6931 0.103 Uiso 1 1 calc R U . . .
H12F H 0.9028 0.1421 0.7316 0.103 Uiso 1 1 calc R U . . .
C123 C 0.9925(5) 0.1900(3) 0.5992(3) 0.0618(18) Uani 1 1 d . . . . .
H12G H 0.9649 0.2079 0.5678 0.093 Uiso 1 1 calc R U . . .
H12H H 1.0150 0.1530 0.5906 0.093 Uiso 1 1 calc R U . . .
H12I H 1.0458 0.2122 0.6136 0.093 Uiso 1 1 calc R U . . .
C131 C 1.0112(6) 0.2661(4) 0.7870(4) 0.110(4) Uani 1 1 d . . . . .
H13A H 0.9571 0.2489 0.8027 0.165 Uiso 1 1 calc R U . . .
H13B H 1.0490 0.2866 0.8136 0.165 Uiso 1 1 calc R U . . .
H13C H 1.0503 0.2374 0.7723 0.165 Uiso 1 1 calc R U . . .
C132 C 1.0729(8) 0.3405(5) 0.7008(5) 0.162(6) Uani 1 1 d . . . . .
H13D H 1.0996 0.3102 0.6811 0.242 Uiso 1 1 calc R U . . .
H13E H 1.1209 0.3543 0.7265 0.242 Uiso 1 1 calc R U . . .
H13F H 1.0530 0.3705 0.6771 0.242 Uiso 1 1 calc R U . . .
C133 C 0.9100(6) 0.3741(3) 0.7664(4) 0.092(3) Uani 1 1 d . . . . .
H13G H 0.8764 0.3968 0.7398 0.138 Uiso 1 1 calc R U . . .
H13H H 0.9583 0.3965 0.7853 0.138 Uiso 1 1 calc R U . . .
H13I H 0.8648 0.3601 0.7906 0.138 Uiso 1 1 calc R U . . .
C211 C 0.6665(5) 0.4817(3) 0.8300(3) 0.0670(19) Uani 1 1 d . . . . .
H21A H 0.7129 0.4843 0.8596 0.101 Uiso 1 1 calc R U . . .
H21B H 0.6622 0.5173 0.8120 0.101 Uiso 1 1 calc R U . . .
H21C H 0.6865 0.4531 0.8061 0.101 Uiso 1 1 calc R U . . .
C212 C 0.4565(5) 0.4653(3) 0.7982(2) 0.065(2) Uani 1 1 d . . . . .
H21D H 0.4705 0.4368 0.7728 0.098 Uiso 1 1 calc R U . . .
H21E H 0.4572 0.5018 0.7817 0.098 Uiso 1 1 calc R U . . .
H21F H 0.3939 0.4585 0.8112 0.098 Uiso 1 1 calc R U . . .
C213 C 0.5155(5) 0.5147(3) 0.9033(2) 0.0620(19) Uani 1 1 d . . . . .
H21G H 0.4556 0.5037 0.9175 0.093 Uiso 1 1 calc R U . . .
H21H H 0.5085 0.5513 0.8872 0.093 Uiso 1 1 calc R U . . .
H21I H 0.5653 0.5161 0.9313 0.093 Uiso 1 1 calc R U . . .
C221 C 0.3068(5) 0.3613(4) 0.8712(3) 0.080(2) Uani 1 1 d . . . . .
H22A H 0.3026 0.4004 0.8614 0.119 Uiso 1 1 calc R U . . .
H22B H 0.2468 0.3494 0.8847 0.119 Uiso 1 1 calc R U . . .
H22C H 0.3197 0.3390 0.8407 0.119 Uiso 1 1 calc R U . . .
C222 C 0.3790(6) 0.3967(4) 0.9790(3) 0.083(2) Uani 1 1 d . . . . .
H22D H 0.4339 0.3968 1.0039 0.124 Uiso 1 1 calc R U . . .
H22E H 0.3237 0.3823 0.9957 0.124 Uiso 1 1 calc R U . . .
H22F H 0.3661 0.4346 0.9669 0.124 Uiso 1 1 calc R U . . .
C223 C 0.4046(6) 0.2774(3) 0.9434(3) 0.073(2) Uani 1 1 d . . . . .
H22G H 0.4112 0.2534 0.9133 0.110 Uiso 1 1 calc R U . . .
H22H H 0.3450 0.2691 0.9592 0.110 Uiso 1 1 calc R U . . .
H22I H 0.4577 0.2711 0.9688 0.110 Uiso 1 1 calc R U . . .
C232 C 0.6776(5) 0.2993(3) 0.9852(3) 0.067(2) Uani 1 1 d . . . . .
H23A H 0.6178 0.2940 1.0018 0.101 Uiso 1 1 calc R U . . .
H23B H 0.7305 0.2969 1.0113 0.101 Uiso 1 1 calc R U . . .
H23C H 0.6844 0.2706 0.9589 0.101 Uiso 1 1 calc R U . . .
C233 C 0.7938(5) 0.3789(3) 0.9237(3) 0.0674(19) Uani 1 1 d . . . . .
H23D H 0.8006 0.3511 0.8966 0.101 Uiso 1 1 calc R U . . .
H23E H 0.8454 0.3748 0.9504 0.101 Uiso 1 1 calc R U . . .
H23F H 0.7961 0.4160 0.9085 0.101 Uiso 1 1 calc R U . . .
C234 C 0.6670(6) 0.4245(3) 1.0040(3) 0.081(3) Uani 1 1 d . . . . .
H23G H 0.6674 0.4609 0.9874 0.122 Uiso 1 1 calc R U . . .
H23H H 0.7204 0.4218 1.0298 0.122 Uiso 1 1 calc R U . . .
H23I H 0.6075 0.4196 1.0211 0.122 Uiso 1 1 calc R U . . .
C311 C 0.3822(6) 0.1352(4) 0.6064(3) 0.091(3) Uani 1 1 d . . . . .
H31A H 0.3473 0.1469 0.5743 0.136 Uiso 1 1 calc R U . . .
H31B H 0.4030 0.0968 0.6028 0.136 Uiso 1 1 calc R U . . .
H31C H 0.4376 0.1591 0.6128 0.136 Uiso 1 1 calc R U . . .
C312 C 0.2544(6) 0.2121(3) 0.6631(4) 0.094(3) Uani 1 1 d . . . . .
H31D H 0.3061 0.2384 0.6707 0.141 Uiso 1 1 calc R U . . .
H31E H 0.2083 0.2149 0.6899 0.141 Uiso 1 1 calc R U . . .
H31F H 0.2232 0.2207 0.6292 0.141 Uiso 1 1 calc R U . . .
C313 C 0.2027(5) 0.0908(3) 0.6517(3) 0.075(2) Uani 1 1 d . . . . .
H31G H 0.1638 0.1015 0.6207 0.113 Uiso 1 1 calc R U . . .
H31H H 0.1638 0.0911 0.6818 0.113 Uiso 1 1 calc R U . . .
H31I H 0.2280 0.0535 0.6470 0.113 Uiso 1 1 calc R U . . .
C321 C 0.2571(6) 0.2015(4) 0.8220(4) 0.099(3) Uani 1 1 d . . . . .
H32A H 0.3122 0.2221 0.8365 0.149 Uiso 1 1 calc R U . . .
H32B H 0.2064 0.2031 0.8462 0.149 Uiso 1 1 calc R U . . .
H32C H 0.2350 0.2179 0.7888 0.149 Uiso 1 1 calc R U . . .
C322 C 0.1813(6) 0.0860(4) 0.8010(4) 0.106(3) Uani 1 1 d . . . . .
H32D H 0.1380 0.1050 0.7758 0.159 Uiso 1 1 calc R U . . .
H32E H 0.1508 0.0820 0.8339 0.159 Uiso 1 1 calc R U . . .
H32F H 0.1968 0.0494 0.7877 0.159 Uiso 1 1 calc R U . . .
C323 C 0.3536(6) 0.1018(5) 0.8724(3) 0.100(3) Uani 1 1 d . . . . .
H32G H 0.3627 0.0617 0.8701 0.149 Uiso 1 1 calc R U . . .
H32H H 0.3156 0.1103 0.9019 0.149 Uiso 1 1 calc R U . . .
H32I H 0.4153 0.1201 0.8773 0.149 Uiso 1 1 calc R U . . .
C331 C 0.5480(7) 0.0344(3) 0.6846(4) 0.096(3) Uani 1 1 d . . . . .
H33A H 0.5975 0.0620 0.6923 0.143 Uiso 1 1 calc R U . . .
H33B H 0.5145 0.0432 0.6513 0.143 Uiso 1 1 calc R U . . .
H33C H 0.5768 -0.0024 0.6827 0.143 Uiso 1 1 calc R U . . .
C332 C 0.3704(6) -0.0202(3) 0.7248(5) 0.123(4) Uani 1 1 d . . . . .
H33D H 0.3383 -0.0146 0.6905 0.184 Uiso 1 1 calc R U . . .
H33E H 0.3241 -0.0182 0.7514 0.184 Uiso 1 1 calc R U . . .
H33F H 0.4009 -0.0566 0.7260 0.184 Uiso 1 1 calc R U . . .
C333 C 0.5298(6) 0.0210(3) 0.8005(3) 0.097(3) Uani 1 1 d . . . . .
H33G H 0.5764 -0.0083 0.7958 0.145 Uiso 1 1 calc R U . . .
H33H H 0.4857 0.0092 0.8262 0.145 Uiso 1 1 calc R U . . .
H33I H 0.5624 0.0548 0.8125 0.145 Uiso 1 1 calc R U . . .

loop_
_atom_site_aniso_label
_atom_site_aniso_U_11
_atom_site_aniso_U_22
_atom_site_aniso_U_33
_atom_site_aniso_U_23
_atom_site_aniso_U_13
_atom_site_aniso_U_12
Yb1 0.05122(17) 0.05098(17) 0.04092(15) 0.00131(12) 0.00084(12) 0.01574(13)
I1 0.0489(2) 0.0525(2) 0.0670(3) 0.0008(2) 0.0009(2) 0.00391(19)
O401 0.132(5) 0.088(4) 0.043(3) -0.004(2) 0.009(3) 0.050(3)
O406 0.056(4) 0.079(5) 0.042(8) -0.002(5) 0.004(4) 0.031(4)
C407 0.053(6) 0.085(6) 0.058(8) -0.002(5) -0.012(5) 0.038(5)
C409 0.105(7) 0.147(9) 0.220(12) 0.039(8) 0.035(7) 0.024(6)
C410 0.083(6) 0.107(6) 0.126(8) 0.027(5) -0.006(6) 0.015(5)
C413 0.044(6) 0.109(8) 0.087(9) 0.006(7) 0.009(5) 0.032(5)
O411 0.059(4) 0.079(5) 0.036(6) 0.007(4) 0.003(4) 0.028(4)
C408 0.059(6) 0.118(9) 0.126(9) -0.004(7) -0.009(6) 0.025(6)
C412 0.064(6) 0.089(6) 0.054(7) 0.000(5) -0.023(5) 0.037(5)
C414 0.112(7) 0.154(10) 0.208(11) 0.027(9) 0.019(6) 0.015(6)
C415 0.101(6) 0.120(6) 0.136(8) 0.031(6) 0.009(6) 0.009(5)
O416 0.094(6) 0.060(5) 0.078(5) 0.010(4) -0.005(5) 0.009(4)
C417 0.133(9) 0.120(7) 0.103(7) 0.010(5) 0.010(6) -0.007(6)
C418 0.152(8) 0.123(6) 0.140(7) 0.014(5) 0.011(6) -0.010(6)
C419 0.126(9) 0.086(7) 0.122(7) 0.005(5) 0.004(6) -0.005(6)
C420 0.140(9) 0.096(7) 0.123(7) -0.012(6) 0.024(6) -0.005(6)
O421 0.092(6) 0.052(5) 0.069(6) 0.000(4) 0.002(5) 0.008(5)
C422 0.110(8) 0.087(7) 0.097(7) 0.028(6) -0.007(6) 0.000(6)
C423 0.155(8) 0.122(6) 0.153(8) 0.021(6) 0.000(6) -0.015(5)
C424 0.143(8) 0.121(9) 0.156(10) 0.026(7) -0.004(6) -0.026(6)
C425 0.119(8) 0.094(8) 0.111(8) 0.003(6) -0.018(6) -0.023(6)
O426 0.067(3) 0.094(4) 0.042(2) 0.003(2) 0.002(2) -0.010(3)
C402 0.178(7) 0.173(7) 0.107(6) -0.011(5) 0.021(5) 0.077(6)
C403 0.142(8) 0.222(11) 0.064(5) -0.015(6) 0.019(5) 0.047(7)
C404 0.145(8) 0.155(9) 0.079(6) 0.017(6) 0.007(5) 0.015(7)
C405 0.131(7) 0.117(7) 0.060(4) -0.017(4) -0.014(4) 0.019(5)
C427 0.115(8) 0.120(8) 0.085(6) -0.041(6) 0.020(6) -0.030(6)
C428 0.120(8) 0.086(6) 0.074(6) -0.027(5) 0.029(5) 0.005(6)
C429 0.101(8) 0.264(16) 0.043(5) 0.000(7) 0.006(5) 0.059(9)
C430 0.090(7) 0.287(17) 0.065(6) 0.018(8) 0.016(5) -0.061(9)
Ge1 0.0409(3) 0.0425(3) 0.0472(3) 0.0057(3) 0.0110(3) 0.0083(3)
Ge2 0.0573(4) 0.0379(3) 0.0355(3) -0.0063(3) -0.0021(3) 0.0122(3)
Ge3 0.0435(4) 0.0366(3) 0.0509(4) -0.0003(3) -0.0080(3) -0.0054(3)
Ge4 0.0522(4) 0.0316(3) 0.0451(3) -0.0018(3) 0.0080(3) 0.0052(3)
Ge5 0.0576(4) 0.0478(4) 0.0352(3) -0.0060(3) -0.0027(3) -0.0010(3)
Ge6 0.0383(3) 0.0457(4) 0.0520(4) -0.0064(3) 0.0005(3) 0.0066(3)
Ge7 0.0381(3) 0.0458(4) 0.0479(4) -0.0052(3) -0.0031(3) -0.0018(3)
Ge8 0.0434(4) 0.0302(3) 0.0618(4) -0.0028(3) 0.0076(3) 0.0038(3)
Ge9 0.0484(4) 0.0410(3) 0.0402(3) 0.0021(3) 0.0041(3) -0.0026(3)
Si1 0.0545(10) 0.0320(8) 0.0611(11) -0.0031(8) 0.0239(9) -0.0024(7)
Si2 0.0493(9) 0.0360(8) 0.0308(8) -0.0026(6) 0.0026(7) 0.0067(7)
Si3 0.0407(9) 0.0422(9) 0.0529(10) 0.0004(8) -0.0034(8) -0.0051(7)
Si11 0.137(2) 0.0541(13) 0.0728(15) 0.0184(11) 0.0480(15) 0.0085(13)
Si12 0.0501(10) 0.0414(9) 0.0536(10) -0.0102(8) 0.0145(8) 0.0053(8)
Si13 0.0607(13) 0.0638(13) 0.124(2) -0.0444(14) 0.0370(13) -0.0278(11)
Si21 0.0607(11) 0.0357(8) 0.0367(8) -0.0010(7) 0.0045(8) 0.0097(8)
Si22 0.0576(11) 0.0574(11) 0.0473(10) -0.0037(8) 0.0168(8) 0.0021(9)
Si23 0.0623(11) 0.0482(10) 0.0368(9) -0.0065(7) -0.0058(8) 0.0128(8)
Si31 0.0532(11) 0.0575(11) 0.0572(11) 0.0002(9) -0.0129(9) -0.0095(9)
Si32 0.0435(10) 0.0779(14) 0.0580(11) 0.0000(10) 0.0056(9) -0.0067(9)
Si33 0.0535(11) 0.0407(10) 0.0840(14) -0.0015(9) -0.0014(10) -0.0012(8)
C111 0.227(15) 0.105(9) 0.167(12) 0.058(8) 0.125(11) 0.016(9)
C112 0.147(9) 0.057(5) 0.098(7) 0.026(5) 0.030(6) 0.024(5)
C113 0.263(16) 0.102(8) 0.059(6) 0.024(5) -0.015(7) -0.008(9)
C121 0.065(5) 0.058(4) 0.092(6) -0.025(4) 0.014(4) -0.006(4)
C122 0.089(6) 0.051(4) 0.066(5) -0.004(3) 0.011(4) 0.010(4)
C123 0.060(4) 0.062(4) 0.065(4) -0.007(4) 0.011(3) 0.012(3)
C131 0.071(6) 0.116(8) 0.139(9) -0.050(7) -0.039(6) 0.018(5)
C132 0.117(9) 0.146(10) 0.233(14) -0.104(10) 0.102(9) -0.078(8)
C133 0.103(7) 0.065(5) 0.112(7) -0.040(5) 0.038(5) -0.027(5)
C211 0.076(5) 0.052(4) 0.075(5) 0.011(4) 0.016(4) 0.005(4)
C212 0.098(6) 0.053(4) 0.044(4) 0.007(3) -0.005(4) 0.014(4)
C213 0.099(6) 0.039(3) 0.048(4) -0.003(3) 0.008(4) 0.019(4)
C221 0.056(5) 0.107(7) 0.077(5) -0.009(5) 0.014(4) 0.009(4)
C222 0.095(6) 0.095(6) 0.062(5) -0.017(4) 0.037(4) 0.001(5)
C223 0.087(6) 0.069(5) 0.067(5) -0.002(4) 0.026(4) -0.013(4)
C232 0.073(5) 0.065(4) 0.063(4) 0.014(4) -0.008(4) 0.020(4)
C233 0.061(4) 0.075(5) 0.064(4) -0.004(4) -0.010(4) -0.002(4)
C234 0.100(6) 0.084(6) 0.056(4) -0.025(4) -0.023(4) 0.037(5)
C311 0.087(6) 0.129(8) 0.054(5) 0.005(5) -0.013(4) -0.022(5)
C312 0.094(6) 0.069(5) 0.113(7) 0.011(5) -0.053(5) 0.003(5)
C313 0.067(5) 0.079(5) 0.078(5) -0.002(4) -0.018(4) -0.020(4)
C321 0.093(7) 0.091(7) 0.117(8) -0.011(6) 0.042(6) 0.014(5)
C322 0.074(6) 0.149(9) 0.096(7) -0.009(6) 0.012(5) -0.044(6)
C323 0.073(6) 0.166(10) 0.061(5) 0.030(6) 0.012(4) 0.007(6)
C331 0.117(8) 0.059(5) 0.115(7) -0.016(5) 0.038(6) 0.011(5)
C332 0.071(6) 0.043(5) 0.249(13) 0.005(6) -0.033(7) -0.009(4)
C333 0.099(7) 0.072(6) 0.115(7) 0.012(5) -0.023(6) 0.031(5)

loop_
_atom_type_symbol
_atom_type_description
_atom_type_scat_dispersion_real
_atom_type_scat_dispersion_imag
_atom_type_scat_source
C C 0.0033 0.0016 'International Tables Vol C Tables 4.2.6.8 and 6.1.1.4'
H H 0.0000 0.0000 'International Tables Vol C Tables 4.2.6.8 and 6.1.1.4'
Ge Ge 0.1547 1.8001 'International Tables Vol C Tables 4.2.6.8 and 6.1.1.4'
I I -0.4742 1.8119 'International Tables Vol C Tables 4.2.6.8 and 6.1.1.4'
O O 0.0106 0.0060 'International Tables Vol C Tables 4.2.6.8 and 6.1.1.4'
Si Si 0.0817 0.0704 'International Tables Vol C Tables 4.2.6.8 and 6.1.1.4'
Yb Yb -0.3850 5.5486 'International Tables Vol C Tables 4.2.6.8 and 6.1.1.4'

loop_
_exptl_crystal_face_index_h
_exptl_crystal_face_index_k
_exptl_crystal_face_index_l
_exptl_crystal_face_perp_dist
0.00 -1.00 0.00 0.0600
0.00 1.00 0.00 0.0140
-1.00 1.00 1.00 0.0230
1.00 -1.00 -1.00 0.0130
1.00 0.00 1.00 0.1000
-1.00 0.00 -1.00 0.1170
-1.00 0.00 1.00 0.0370
1.00 0.00 -1.00 0.0190
0.00 1.00 -1.00 0.0740
1.00 -1.00 1.00 0.1000

loop_
_geom_angle_atom_site_label_1
_geom_angle_atom_site_label_2
_geom_angle_atom_site_label_3
_geom_angle
_geom_angle_site_symmetry_1
_geom_angle_site_symmetry_3
_geom_angle_publ_flag
I1 Yb1 I1 86.297(14) . 3_757 ?
O401 Yb1 I1 90.54(14) . 3_757 ?
O401 Yb1 I1 102.23(15) . . ?
O401 Yb1 O406 88.9(3) . . ?
O401 Yb1 O411 77.5(3) . . ?
O401 Yb1 O416 84.7(4) . . ?
O401 Yb1 O421 80.1(4) . . ?
O401 Yb1 O426 161.57(18) . . ?
O406 Yb1 I1 90.9(3) . 3_757 ?
O406 Yb1 I1 168.5(3) . . ?
O411 Yb1 I1 90.7(3) . 3_757 ?
O411 Yb1 I1 177.0(3) . . ?
O416 Yb1 I1 173.2(3) . 3_757 ?
O416 Yb1 I1 89.9(3) . . ?
O416 Yb1 O411 93.0(4) . . ?
O421 Yb1 I1 169.4(3) . 3_757 ?
O421 Yb1 I1 90.9(3) . . ?
O421 Yb1 O406 93.8(5) . . ?
O426 Yb1 I1 98.89(13) . 3_757 ?
O426 Yb1 I1 94.20(12) . . ?
O426 Yb1 O406 75.2(3) . . ?
O426 Yb1 O411 86.5(3) . . ?
O426 Yb1 O416 87.0(3) . . ?
O426 Yb1 O421 91.5(4) . . ?
Yb1 I1 Yb1 93.701(13) . 3_757 ?
C402 O401 Yb1 135.7(6) . . ?
C402 O401 C405 102.3(7) . . ?
C405 O401 Yb1 122.0(5) . . ?
C407 O406 Yb1 115.1(7) . . ?
C410 O406 Yb1 131.2(7) . . ?
C410 O406 C407 110.1 . . ?
O406 C407 H40A 110.5 . . ?
O406 C407 H40B 110.5 . . ?
O406 C407 C413 106.3 . . ?
H40A C407 H40B 108.7 . . ?
C413 C407 H40A 110.5 . . ?
C413 C407 H40B 110.5 . . ?
H40C C409 H40D 109.3 . . ?
C410 C409 H40C 111.4 . . ?
C410 C409 H40D 111.4 . . ?
C410 C409 C413 101.7 . . ?
C413 C409 H40C 111.4 . . ?
C413 C409 H40D 111.4 . . ?
O406 C410 C409 106.3 . . ?
O406 C410 H41A 110.5 . . ?
O406 C410 H41B 110.5 . . ?
C409 C410 H41A 110.5 . . ?
C409 C410 H41B 110.5 . . ?
H41A C410 H41B 108.7 . . ?
C407 C413 C409 101.8 . . ?
C407 C413 H41C 111.4 . . ?
C407 C413 H41D 111.4 . . ?
C409 C413 H41C 111.4 . . ?
C409 C413 H41D 111.4 . . ?
H41C C413 H41D 109.3 . . ?
C412 O411 Yb1 128.9(6) . . ?
C412 O411 C415 110.1 . . ?
C415 O411 Yb1 116.2(7) . . ?
H40E C408 H40F 109.3 . . ?
C412 C408 H40E 111.4 . . ?
C412 C408 H40F 111.4 . . ?
C412 C408 C414 101.8 . . ?
C414 C408 H40E 111.4 . . ?
C414 C408 H40F 111.4 . . ?
O411 C412 C408 106.3 . . ?
O411 C412 H41E 110.5 . . ?
O411 C412 H41F 110.5 . . ?
C408 C412 H41E 110.5 . . ?
C408 C412 H41F 110.5 . . ?
H41E C412 H41F 108.7 . . ?
C408 C414 H41G 111.4 . . ?
C408 C414 H41H 111.4 . . ?
H41G C414 H41H 109.3 . . ?
C415 C414 C408 101.8 . . ?
C415 C414 H41G 111.4 . . ?
C415 C414 H41H 111.4 . . ?
O411 C415 C414 106.3 . . ?
O411 C415 H41I 110.5 . . ?
O411 C415 H41J 110.5 . . ?
C414 C415 H41I 110.5 . . ?
C414 C415 H41J 110.5 . . ?
H41I C415 H41J 108.7 . . ?
C417 O416 Yb1 123.9(8) . . ?
C417 O416 C420 110.0 . . ?
C420 O416 Yb1 124.4(8) . . ?
O416 C417 H41K 110.5 . . ?
O416 C417 H41L 110.5 . . ?
O416 C417 C418 106.3 . . ?
H41K C417 H41L 108.7 . . ?
C418 C417 H41K 110.5 . . ?
C418 C417 H41L 110.5 . . ?
C417 C418 H41M 111.4 . . ?
C417 C418 H41N 111.4 . . ?
C417 C418 C419 101.7 . . ?
H41M C418 H41N 109.3 . . ?
C419 C418 H41M 111.4 . . ?
C419 C418 H41N 111.4 . . ?
C418 C419 H41O 111.4 . . ?
C418 C419 H41P 111.4 . . ?
H41O C419 H41P 109.3 . . ?
C420 C419 C418 101.8 . . ?
C420 C419 H41O 111.4 . . ?
C420 C419 H41P 111.4 . . ?
O416 C420 C419 106.2 . . ?
O416 C420 H42A 110.5 . . ?
O416 C420 H42B 110.5 . . ?
C419 C420 H42A 110.5 . . ?
C419 C420 H42B 110.5 . . ?
H42A C420 H42B 108.7 . . ?
C422 O421 Yb1 125.7(8) . . ?
C422 O421 C425 110.1 . . ?
C425 O421 Yb1 120.3(8) . . ?
O421 C422 H42C 110.5 . . ?
O421 C422 H42D 110.5 . . ?
O421 C422 C423 106.2 . . ?
H42C C422 H42D 108.7 . . ?
C423 C422 H42C 110.5 . . ?
C423 C422 H42D 110.5 . . ?
C422 C423 H42E 111.4 . . ?
C422 C423 H42F 111.4 . . ?
C422 C423 C424 101.8 . . ?
H42E C423 H42F 109.3 . . ?
C424 C423 H42E 111.4 . . ?
C424 C423 H42F 111.4 . . ?
C423 C424 H42G 111.4 . . ?
C423 C424 H42H 111.4 . . ?
H42G C424 H42H 109.3 . . ?
C425 C424 C423 101.7 . . ?
C425 C424 H42G 111.4 . . ?
C425 C424 H42H 111.4 . . ?
O421 C425 C424 106.2 . . ?
O421 C425 H42I 110.5 . . ?
O421 C425 H42J 110.5 . . ?
C424 C425 H42I 110.5 . . ?
C424 C425 H42J 110.5 . . ?
H42I C425 H42J 108.7 . . ?
C427 O426 Yb1 125.7(5) . . ?
C430 O426 Yb1 130.3(5) . . ?
C430 O426 C427 104.0(6) . . ?
O401 C402 H40G 110.6 . . ?
O401 C402 H40H 110.6 . . ?
O401 C402 C403 105.5(10) . . ?
H40G C402 H40H 108.8 . . ?
C403 C402 H40G 110.6 . . ?
C403 C402 H40H 110.6 . . ?
C402 C403 H40I 111.5 . . ?
C402 C403 H40J 111.5 . . ?
H40I C403 H40J 109.3 . . ?
C404 C403 C402 101.3(9) . . ?
C404 C403 H40I 111.5 . . ?
C404 C403 H40J 111.5 . . ?
C403 C404 H40K 109.9 . . ?
C403 C404 H40L 109.9 . . ?
C403 C404 C405 108.9(10) . . ?
H40K C404 H40L 108.3 . . ?
C405 C404 H40K 109.9 . . ?
C405 C404 H40L 109.9 . . ?
O401 C405 C404 102.7(9) . . ?
O401 C405 H40M 111.2 . . ?
O401 C405 H40N 111.2 . . ?
C404 C405 H40M 111.2 . . ?
C404 C405 H40N 111.2 . . ?
H40M C405 H40N 109.1 . . ?
O426 C427 H42K 110.4 . . ?
O426 C427 H42L 110.4 . . ?
O426 C427 C428 106.8(8) . . ?
H42K C427 H42L 108.6 . . ?
C428 C427 H42K 110.4 . . ?
C428 C427 H42L 110.4 . . ?
C427 C428 H42M 110.5 . . ?
C427 C428 H42N 110.5 . . ?
H42M C428 H42N 108.7 . . ?
C429 C428 C427 106.3(8) . . ?
C429 C428 H42M 110.5 . . ?
C429 C428 H42N 110.5 . . ?
C428 C429 H42O 111.3 . . ?
C428 C429 H42P 111.3 . . ?
C428 C429 C430 102.5(8) . . ?
H42O C429 H42P 109.2 . . ?
C430 C429 H42O 111.3 . . ?
C430 C429 H42P 111.3 . . ?
O426 C430 C429 104.8(9) . . ?
O426 C430 H43A 110.8 . . ?
O426 C430 H43B 110.8 . . ?
C429 C430 H43A 110.8 . . ?
C429 C430 H43B 110.8 . . ?
H43A C430 H43B 108.9 . . ?
Ge4 Ge1 Ge7 85.43(3) . . ?
Ge4 Ge1 Ge8 119.05(3) . . ?
Ge5 Ge1 Ge4 63.30(3) . . ?
Ge5 Ge1 Ge7 119.04(3) . . ?
Ge5 Ge1 Ge8 87.80(3) . . ?
Ge8 Ge1 Ge7 62.53(2) . . ?
Si1 Ge1 Ge4 118.08(5) . . ?
Si1 Ge1 Ge5 123.12(6) . . ?
Si1 Ge1 Ge7 117.67(6) . . ?
Si1 Ge1 Ge8 122.59(5) . . ?
Ge4 Ge2 Ge6 64.46(3) . . ?
Ge4 Ge2 Ge7 86.20(3) . . ?
Ge4 Ge2 Ge9 116.37(3) . . ?
Ge7 Ge2 Ge6 116.32(3) . . ?
Ge7 Ge2 Ge9 64.05(2) . . ?
Ge9 Ge2 Ge6 79.98(3) . . ?
Si2 Ge2 Ge4 122.67(5) . . ?
Si2 Ge2 Ge6 118.13(5) . . ?
Si2 Ge2 Ge7 125.20(5) . . ?
Si2 Ge2 Ge9 120.40(5) . . ?
Ge5 Ge3 Ge6 64.10(3) . . ?
Ge5 Ge3 Ge9 117.07(3) . . ?
Ge8 Ge3 Ge5 88.13(3) . . ?
Ge8 Ge3 Ge6 117.04(3) . . ?
Ge8 Ge3 Ge9 64.16(3) . . ?
Ge9 Ge3 Ge6 79.69(3) . . ?
Si3 Ge3 Ge5 126.35(5) . . ?
Si3 Ge3 Ge6 115.98(5) . . ?
Si3 Ge3 Ge8 125.53(5) . . ?
Si3 Ge3 Ge9 115.26(5) . . ?
Ge1 Ge4 Ge5 58.30(2) . . ?
Ge1 Ge4 Ge6 98.87(3) . . ?
Ge2 Ge4 Ge1 90.40(3) . . ?
Ge2 Ge4 Ge5 102.59(3) . . ?
Ge2 Ge4 Ge6 58.05(2) . . ?
Ge5 Ge4 Ge6 60.43(2) . . ?
Ge1 Ge5 Ge4 58.39(2) . . ?
Ge1 Ge5 Ge6 98.95(3) . . ?
Ge3 Ge5 Ge1 88.53(3) . . ?
Ge3 Ge5 Ge4 101.46(3) . . ?
Ge3 Ge5 Ge6 58.23(2) . . ?
Ge4 Ge5 Ge6 60.46(2) . . ?
Ge2 Ge6 Ge3 93.83(3) . . ?
Ge2 Ge6 Ge4 57.49(2) . . ?
Ge2 Ge6 Ge5 101.18(3) . . ?
Ge3 Ge6 Ge4 100.07(3) . . ?
Ge3 Ge6 Ge5 57.67(2) . . ?
Ge5 Ge6 Ge4 59.11(2) . . ?
Ge1 Ge7 Ge8 58.58(2) . . ?
Ge1 Ge7 Ge9 98.89(3) . . ?
Ge2 Ge7 Ge1 89.90(3) . . ?
Ge2 Ge7 Ge8 102.73(3) . . ?
Ge2 Ge7 Ge9 58.09(2) . . ?
Ge8 Ge7 Ge9 60.65(2) . . ?
Ge1 Ge8 Ge7 58.90(2) . . ?
Ge1 Ge8 Ge9 98.97(3) . . ?
Ge3 Ge8 Ge1 88.48(3) . . ?
Ge3 Ge8 Ge7 101.72(3) . . ?
Ge3 Ge8 Ge9 58.12(2) . . ?
Ge7 Ge8 Ge9 60.46(2) . . ?
Ge2 Ge9 Ge3 94.10(3) . . ?
Ge2 Ge9 Ge7 57.87(2) . . ?
Ge2 Ge9 Ge8 101.24(3) . . ?
Ge3 Ge9 Ge7 100.27(3) . . ?
Ge3 Ge9 Ge8 57.72(2) . . ?
Ge7 Ge9 Ge8 58.89(2) . . ?
Si11 Si1 Ge1 108.13(10) . . ?
Si11 Si1 Si13 111.82(12) . . ?
Si12 Si1 Ge1 105.80(8) . . ?
Si12 Si1 Si11 109.59(10) . . ?
Si12 Si1 Si13 115.05(11) . . ?
Si13 Si1 Ge1 105.99(9) . . ?
Si21 Si2 Ge2 106.87(7) . . ?
Si21 Si2 Si22 111.34(9) . . ?
Si21 Si2 Si23 109.62(9) . . ?
Si22 Si2 Ge2 108.46(8) . . ?
Si23 Si2 Ge2 106.33(7) . . ?
Si23 Si2 Si22 113.86(9) . . ?
Si31 Si3 Ge3 105.29(8) . . ?
Si31 Si3 Si32 111.48(10) . . ?
Si32 Si3 Ge3 110.01(8) . . ?
Si33 Si3 Ge3 106.89(8) . . ?
Si33 Si3 Si31 111.01(10) . . ?
Si33 Si3 Si32 111.83(10) . . ?
C111 Si11 Si1 110.7(4) . . ?
C112 Si11 Si1 111.6(3) . . ?
C112 Si11 C111 107.2(5) . . ?
C113 Si11 Si1 110.5(3) . . ?
C113 Si11 C111 106.8(6) . . ?
C113 Si11 C112 109.9(5) . . ?
C121 Si12 Si1 109.9(2) . . ?
C121 Si12 C123 108.9(3) . . ?
C122 Si12 Si1 110.1(2) . . ?
C122 Si12 C121 108.5(4) . . ?
C122 Si12 C123 109.2(3) . . ?
C123 Si12 Si1 110.2(2) . . ?
C131 Si13 Si1 111.7(3) . . ?
C131 Si13 C132 108.2(6) . . ?
C131 Si13 C133 107.6(4) . . ?
C132 Si13 Si1 111.1(4) . . ?
C133 Si13 Si1 109.1(3) . . ?
C133 Si13 C132 109.1(4) . . ?
C211 Si21 Si2 110.9(2) . . ?
C211 Si21 C212 109.7(3) . . ?
C212 Si21 Si2 109.6(2) . . ?
C213 Si21 Si2 108.9(2) . . ?
C213 Si21 C211 109.2(3) . . ?
C213 Si21 C212 108.5(3) . . ?
C221 Si22 Si2 111.3(3) . . ?
C221 Si22 C222 108.1(4) . . ?
C221 Si22 C223 108.2(4) . . ?
C222 Si22 Si2 110.2(3) . . ?
C223 Si22 Si2 110.2(3) . . ?
C223 Si22 C222 108.8(4) . . ?
C232 Si23 Si2 109.5(2) . . ?
C232 Si23 C234 109.6(4) . . ?
C233 Si23 Si2 111.1(2) . . ?
C233 Si23 C232 108.5(3) . . ?
C233 Si23 C234 107.8(4) . . ?
C234 Si23 Si2 110.2(2) . . ?
C311 Si31 Si3 110.3(3) . . ?
C312 Si31 Si3 110.6(3) . . ?
C312 Si31 C311 108.1(4) . . ?
C312 Si31 C313 109.0(4) . . ?
C313 Si31 Si3 110.0(3) . . ?
C313 Si31 C311 108.7(4) . . ?
C321 Si32 Si3 109.8(3) . . ?
C322 Si32 Si3 111.7(3) . . ?
C322 Si32 C321 108.2(5) . . ?
C322 Si32 C323 107.4(4) . . ?
C323 Si32 Si3 111.6(3) . . ?
C323 Si32 C321 107.9(5) . . ?
C331 Si33 Si3 110.4(3) . . ?
C331 Si33 C332 110.2(5) . . ?
C331 Si33 C333 108.3(4) . . ?
C332 Si33 Si3 109.2(3) . . ?
C332 Si33 C333 109.3(5) . . ?
C333 Si33 Si3 109.4(3) . . ?
Si11 C111 H11A 109.5 . . ?
Si11 C111 H11B 109.5 . . ?
Si11 C111 H11C 109.5 . . ?
H11A C111 H11B 109.5 . . ?
H11A C111 H11C 109.5 . . ?
H11B C111 H11C 109.5 . . ?
Si11 C112 H11D 109.5 . . ?
Si11 C112 H11E 109.5 . . ?
Si11 C112 H11F 109.5 . . ?
H11D C112 H11E 109.5 . . ?
H11D C112 H11F 109.5 . . ?
H11E C112 H11F 109.5 . . ?
Si11 C113 H11G 109.5 . . ?
Si11 C113 H11H 109.5 . . ?
Si11 C113 H11I 109.5 . . ?
H11G C113 H11H 109.5 . . ?
H11G C113 H11I 109.5 . . ?
H11H C113 H11I 109.5 . . ?
Si12 C121 H12A 109.5 . . ?
Si12 C121 H12B 109.5 . . ?
Si12 C121 H12C 109.5 . . ?
H12A C121 H12B 109.5 . . ?
H12A C121 H12C 109.5 . . ?
H12B C121 H12C 109.5 . . ?
Si12 C122 H12D 109.5 . . ?
Si12 C122 H12E 109.5 . . ?
Si12 C122 H12F 109.5 . . ?
H12D C122 H12E 109.5 . . ?
H12D C122 H12F 109.5 . . ?
H12E C122 H12F 109.5 . . ?
Si12 C123 H12G 109.5 . . ?
Si12 C123 H12H 109.5 . . ?
Si12 C123 H12I 109.5 . . ?
H12G C123 H12H 109.5 . . ?
H12G C123 H12I 109.5 . . ?
H12H C123 H12I 109.5 . . ?
Si13 C131 H13A 109.5 . . ?
Si13 C131 H13B 109.5 . . ?
Si13 C131 H13C 109.5 . . ?
H13A C131 H13B 109.5 . . ?
H13A C131 H13C 109.5 . . ?
H13B C131 H13C 109.5 . . ?
Si13 C132 H13D 109.5 . . ?
Si13 C132 H13E 109.5 . . ?
Si13 C132 H13F 109.5 . . ?
H13D C132 H13E 109.5 . . ?
H13D C132 H13F 109.5 . . ?
H13E C132 H13F 109.5 . . ?
Si13 C133 H13G 109.5 . . ?
Si13 C133 H13H 109.5 . . ?
Si13 C133 H13I 109.5 . . ?
H13G C133 H13H 109.5 . . ?
H13G C133 H13I 109.5 . . ?
H13H C133 H13I 109.5 . . ?
Si21 C211 H21A 109.5 . . ?
Si21 C211 H21B 109.5 . . ?
Si21 C211 H21C 109.5 . . ?
H21A C211 H21B 109.5 . . ?
H21A C211 H21C 109.5 . . ?
H21B C211 H21C 109.5 . . ?
Si21 C212 H21D 109.5 . . ?
Si21 C212 H21E 109.5 . . ?
Si21 C212 H21F 109.5 . . ?
H21D C212 H21E 109.5 . . ?
H21D C212 H21F 109.5 . . ?
H21E C212 H21F 109.5 . . ?
Si21 C213 H21G 109.5 . . ?
Si21 C213 H21H 109.5 . . ?
Si21 C213 H21I 109.5 . . ?
H21G C213 H21H 109.5 . . ?
H21G C213 H21I 109.5 . . ?
H21H C213 H21I 109.5 . . ?
Si22 C221 H22A 109.5 . . ?
Si22 C221 H22B 109.5 . . ?
Si22 C221 H22C 109.5 . . ?
H22A C221 H22B 109.5 . . ?
H22A C221 H22C 109.5 . . ?
H22B C221 H22C 109.5 . . ?
Si22 C222 H22D 109.5 . . ?
Si22 C222 H22E 109.5 . . ?
Si22 C222 H22F 109.5 . . ?
H22D C222 H22E 109.5 . . ?
H22D C222 H22F 109.5 . . ?
H22E C222 H22F 109.5 . . ?
Si22 C223 H22G 109.5 . . ?
Si22 C223 H22H 109.5 . . ?
Si22 C223 H22I 109.5 . . ?
H22G C223 H22H 109.5 . . ?
H22G C223 H22I 109.5 . . ?
H22H C223 H22I 109.5 . . ?
Si23 C232 H23A 109.5 . . ?
Si23 C232 H23B 109.5 . . ?
Si23 C232 H23C 109.5 . . ?
H23A C232 H23B 109.5 . . ?
H23A C232 H23C 109.5 . . ?
H23B C232 H23C 109.5 . . ?
Si23 C233 H23D 109.5 . . ?
Si23 C233 H23E 109.5 . . ?
Si23 C233 H23F 109.5 . . ?
H23D C233 H23E 109.5 . . ?
H23D C233 H23F 109.5 . . ?
H23E C233 H23F 109.5 . . ?
Si23 C234 H23G 109.5 . . ?
Si23 C234 H23H 109.5 . . ?
Si23 C234 H23I 109.5 . . ?
H23G C234 H23H 109.5 . . ?
H23G C234 H23I 109.5 . . ?
H23H C234 H23I 109.5 . . ?
Si31 C311 H31A 109.5 . . ?
Si31 C311 H31B 109.5 . . ?
Si31 C311 H31C 109.5 . . ?
H31A C311 H31B 109.5 . . ?
H31A C311 H31C 109.5 . . ?
H31B C311 H31C 109.5 . . ?
Si31 C312 H31D 109.5 . . ?
Si31 C312 H31E 109.5 . . ?
Si31 C312 H31F 109.5 . . ?
H31D C312 H31E 109.5 . . ?
H31D C312 H31F 109.5 . . ?
H31E C312 H31F 109.5 . . ?
Si31 C313 H31G 109.5 . . ?
Si31 C313 H31H 109.5 . . ?
Si31 C313 H31I 109.5 . . ?
H31G C313 H31H 109.5 . . ?
H31G C313 H31I 109.5 . . ?
H31H C313 H31I 109.5 . . ?
Si32 C321 H32A 109.5 . . ?
Si32 C321 H32B 109.5 . . ?
Si32 C321 H32C 109.5 . . ?
H32A C321 H32B 109.5 . . ?
H32A C321 H32C 109.5 . . ?
H32B C321 H32C 109.5 . . ?
Si32 C322 H32D 109.5 . . ?
Si32 C322 H32E 109.5 . . ?
Si32 C322 H32F 109.5 . . ?
H32D C322 H32E 109.5 . . ?
H32D C322 H32F 109.5 . . ?
H32E C322 H32F 109.5 . . ?
Si32 C323 H32G 109.5 . . ?
Si32 C323 H32H 109.5 . . ?
Si32 C323 H32I 109.5 . . ?
H32G C323 H32H 109.5 . . ?
H32G C323 H32I 109.5 . . ?
H32H C323 H32I 109.5 . . ?
Si33 C331 H33A 109.5 . . ?
Si33 C331 H33B 109.5 . . ?
Si33 C331 H33C 109.5 . . ?
H33A C331 H33B 109.5 . . ?
H33A C331 H33C 109.5 . . ?
H33B C331 H33C 109.5 . . ?
Si33 C332 H33D 109.5 . . ?
Si33 C332 H33E 109.5 . . ?
Si33 C332 H33F 109.5 . . ?
H33D C332 H33E 109.5 . . ?
H33D C332 H33F 109.5 . . ?
H33E C332 H33F 109.5 . . ?
Si33 C333 H33G 109.5 . . ?
Si33 C333 H33H 109.5 . . ?
Si33 C333 H33I 109.5 . . ?
H33G C333 H33H 109.5 . . ?
H33G C333 H33I 109.5 . . ?
H33H C333 H33I 109.5 . . ?

loop_
_geom_bond_atom_site_label_1
_geom_bond_atom_site_label_2
_geom_bond_distance
_geom_bond_site_symmetry_2
_geom_bond_publ_flag
Yb1 I1 3.1495(5) 3_757 ?
Yb1 I1 3.1270(5) . ?
Yb1 O401 2.386(5) . ?
Yb1 O406 2.419(8) . ?
Yb1 O411 2.423(7) . ?
Yb1 O416 2.402(8) . ?
Yb1 O421 2.395(9) . ?
Yb1 O426 2.390(4) . ?
I1 Yb1 3.1495(5) 3_757 ?
O401 C402 1.390(11) . ?
O401 C405 1.419(10) . ?
O406 C407 1.4364 . ?
O406 C410 1.4363 . ?
C407 H40A 0.9900 . ?
C407 H40B 0.9900 . ?
C407 C413 1.5318 . ?
C409 H40C 0.9900 . ?
C409 H40D 0.9900 . ?
C409 C410 1.5323 . ?
C409 C413 1.5363 . ?
C410 H41A 0.9900 . ?
C410 H41B 0.9900 . ?
C413 H41C 0.9900 . ?
C413 H41D 0.9900 . ?
O411 C412 1.4359 . ?
O411 C415 1.4368 . ?
C408 H40E 0.9900 . ?
C408 H40F 0.9900 . ?
C408 C412 1.5314 . ?
C408 C414 1.5357 . ?
C412 H41E 0.9900 . ?
C412 H41F 0.9900 . ?
C414 H41G 0.9900 . ?
C414 H41H 0.9900 . ?
C414 C415 1.5319 . ?
C415 H41I 0.9900 . ?
C415 H41J 0.9900 . ?
O416 C417 1.4358 . ?
O416 C420 1.4374 . ?
C417 H41K 0.9900 . ?
C417 H41L 0.9900 . ?
C417 C418 1.5313 . ?
C418 H41M 0.9900 . ?
C418 H41N 0.9900 . ?
C418 C419 1.5361 . ?
C419 H41O 0.9900 . ?
C419 H41P 0.9900 . ?
C419 C420 1.5315 . ?
C420 H42A 0.9900 . ?
C420 H42B 0.9900 . ?
O421 C422 1.4356 . ?
O421 C425 1.4368 . ?
C422 H42C 0.9900 . ?
C422 H42D 0.9900 . ?
C422 C423 1.5312 . ?
C423 H42E 0.9900 . ?
C423 H42F 0.9900 . ?
C423 C424 1.5352 . ?
C424 H42G 0.9900 . ?
C424 H42H 0.9900 . ?
C424 C425 1.5322 . ?
C425 H42I 0.9900 . ?
C425 H42J 0.9900 . ?
O426 C427 1.427(10) . ?
O426 C430 1.413(10) . ?
C402 H40G 0.9900 . ?
C402 H40H 0.9900 . ?
C402 C403 1.527(15) . ?
C403 H40I 0.9900 . ?
C403 H40J 0.9900 . ?
C403 C404 1.410(14) . ?
C404 H40K 0.9900 . ?
C404 H40L 0.9900 . ?
C404 C405 1.465(14) . ?
C405 H40M 0.9900 . ?
C405 H40N 0.9900 . ?
C427 H42K 0.9900 . ?
C427 H42L 0.9900 . ?
C427 C428 1.506(11) . ?
C428 H42M 0.9900 . ?
C428 H42N 0.9900 . ?
C428 C429 1.372(12) . ?
C429 H42O 0.9900 . ?
C429 H42P 0.9900 . ?
C429 C430 1.505(16) . ?
C430 H43A 0.9900 . ?
C430 H43B 0.9900 . ?
Ge1 Ge4 2.5290(8) . ?
Ge1 Ge5 2.5266(9) . ?
Ge1 Ge7 2.5429(9) . ?
Ge1 Ge8 2.5343(9) . ?
Ge1 Si1 2.3654(18) . ?
Ge2 Ge4 2.5138(9) . ?
Ge2 Ge6 2.5292(9) . ?
Ge2 Ge7 2.5218(9) . ?
Ge2 Ge9 2.5279(9) . ?
Ge2 Si2 2.3649(16) . ?
Ge3 Ge5 2.5259(9) . ?
Ge3 Ge6 2.5413(9) . ?
Ge3 Ge8 2.5202(9) . ?
Ge3 Ge9 2.5313(9) . ?
Ge3 Si3 2.3675(17) . ?
Ge4 Ge5 2.6529(9) . ?
Ge4 Ge6 2.6895(9) . ?
Ge5 Ge6 2.6888(9) . ?
Ge7 Ge8 2.6350(9) . ?
Ge7 Ge9 2.6776(9) . ?
Ge8 Ge9 2.6828(9) . ?
Si1 Si11 2.342(3) . ?
Si1 Si12 2.333(2) . ?
Si1 Si13 2.343(3) . ?
Si2 Si21 2.339(2) . ?
Si2 Si22 2.344(2) . ?
Si2 Si23 2.343(2) . ?
Si3 Si31 2.340(2) . ?
Si3 Si32 2.358(3) . ?
Si3 Si33 2.334(3) . ?
Si11 C111 1.881(10) . ?
Si11 C112 1.877(8) . ?
Si11 C113 1.842(11) . ?
Si12 C121 1.872(7) . ?
Si12 C122 1.865(7) . ?
Si12 C123 1.879(7) . ?
Si13 C131 1.863(10) . ?
Si13 C132 1.879(9) . ?
Si13 C133 1.866(8) . ?
Si21 C211 1.867(7) . ?
Si21 C212 1.876(7) . ?
Si21 C213 1.867(6) . ?
Si22 C221 1.868(8) . ?
Si22 C222 1.880(7) . ?
Si22 C223 1.877(7) . ?
Si23 C232 1.874(7) . ?
Si23 C233 1.867(7) . ?
Si23 C234 1.881(7) . ?
Si31 C311 1.888(8) . ?
Si31 C312 1.856(8) . ?
Si31 C313 1.870(7) . ?
Si32 C321 1.881(9) . ?
Si32 C322 1.856(8) . ?
Si32 C323 1.859(8) . ?
Si33 C331 1.868(8) . ?
Si33 C332 1.877(8) . ?
Si33 C333 1.879(8) . ?
C111 H11A 0.9800 . ?
C111 H11B 0.9800 . ?
C111 H11C 0.9800 . ?
C112 H11D 0.9800 . ?
C112 H11E 0.9800 . ?
C112 H11F 0.9800 . ?
C113 H11G 0.9800 . ?
C113 H11H 0.9800 . ?
C113 H11I 0.9800 . ?
C121 H12A 0.9800 . ?
C121 H12B 0.9800 . ?
C121 H12C 0.9800 . ?
C122 H12D 0.9800 . ?
C122 H12E 0.9800 . ?
C122 H12F 0.9800 . ?
C123 H12G 0.9800 . ?
C123 H12H 0.9800 . ?
C123 H12I 0.9800 . ?
C131 H13A 0.9800 . ?
C131 H13B 0.9800 . ?
C131 H13C 0.9800 . ?
C132 H13D 0.9800 . ?
C132 H13E 0.9800 . ?
C132 H13F 0.9800 . ?
C133 H13G 0.9800 . ?
C133 H13H 0.9800 . ?
C133 H13I 0.9800 . ?
C211 H21A 0.9800 . ?
C211 H21B 0.9800 . ?
C211 H21C 0.9800 . ?
C212 H21D 0.9800 . ?
C212 H21E 0.9800 . ?
C212 H21F 0.9800 . ?
C213 H21G 0.9800 . ?
C213 H21H 0.9800 . ?
C213 H21I 0.9800 . ?
C221 H22A 0.9800 . ?
C221 H22B 0.9800 . ?
C221 H22C 0.9800 . ?
C222 H22D 0.9800 . ?
C222 H22E 0.9800 . ?
C222 H22F 0.9800 . ?
C223 H22G 0.9800 . ?
C223 H22H 0.9800 . ?
C223 H22I 0.9800 . ?
C232 H23A 0.9800 . ?
C232 H23B 0.9800 . ?
C232 H23C 0.9800 . ?
C233 H23D 0.9800 . ?
C233 H23E 0.9800 . ?
C233 H23F 0.9800 . ?
C234 H23G 0.9800 . ?
C234 H23H 0.9800 . ?
C234 H23I 0.9800 . ?
C311 H31A 0.9800 . ?
C311 H31B 0.9800 . ?
C311 H31C 0.9800 . ?
C312 H31D 0.9800 . ?
C312 H31E 0.9800 . ?
C312 H31F 0.9800 . ?
C313 H31G 0.9800 . ?
C313 H31H 0.9800 . ?
C313 H31I 0.9800 . ?
C321 H32A 0.9800 . ?
C321 H32B 0.9800 . ?
C321 H32C 0.9800 . ?
C322 H32D 0.9800 . ?
C322 H32E 0.9800 . ?
C322 H32F 0.9800 . ?
C323 H32G 0.9800 . ?
C323 H32H 0.9800 . ?
C323 H32I 0.9800 . ?
C331 H33A 0.9800 . ?
C331 H33B 0.9800 . ?
C331 H33C 0.9800 . ?
C332 H33D 0.9800 . ?
C332 H33E 0.9800 . ?
C332 H33F 0.9800 . ?
C333 H33G 0.9800 . ?
C333 H33H 0.9800 . ?
C333 H33I 0.9800 . ?

loop_
_geom_torsion_atom_site_label_1
_geom_torsion_atom_site_label_2
_geom_torsion_atom_site_label_3
_geom_torsion_atom_site_label_4
_geom_torsion
_geom_torsion_site_symmetry_1
_geom_torsion_site_symmetry_2
_geom_torsion_site_symmetry_3
_geom_torsion_site_symmetry_4
_geom_torsion_publ_flag
Yb1 O401 C402 C403 137.0(8) . . . . ?
Yb1 O401 C405 C404 -137.0(7) . . . . ?
Yb1 O406 C407 C413 -173.2(8) . . . . ?
Yb1 O406 C410 C409 145.2(10) . . . . ?
Yb1 O411 C412 C408 141.9(10) . . . . ?
Yb1 O411 C415 C414 -169.5(8) . . . . ?
Yb1 O416 C417 C418 -178.0(9) . . . . ?
Yb1 O416 C420 C419 153.9(10) . . . . ?
Yb1 O421 C422 C423 -169.7(12) . . . . ?
Yb1 O421 C425 C424 147.2(11) . . . . ?
Yb1 O426 C427 C428 -160.6(6) . . . . ?
Yb1 O426 C430 C429 143.1(6) . . . . ?
O401 C402 C403 C404 24.7(14) . . . . ?
O406 C407 C413 C409 30.6 . . . . ?
C407 O406 C410 C409 -12.0 . . . . ?
C410 O406 C407 C413 -12.0 . . . . ?
C410 C409 C413 C407 -36.4 . . . . ?
C413 C409 C410 O406 30.6 . . . . ?
C408 C414 C415 O411 30.6 . . . . ?
C412 O411 C415 C414 -12.0 . . . . ?
C412 C408 C414 C415 -36.4 . . . . ?
C414 C408 C412 O411 30.6 . . . . ?
C415 O411 C412 C408 -12.0 . . . . ?
O416 C417 C418 C419 30.6 . . . . ?
C417 O416 C420 C419 -12.0 . . . . ?
C417 C418 C419 C420 -36.4 . . . . ?
C418 C419 C420 O416 30.6 . . . . ?
C420 O416 C417 C418 -12.0 . . . . ?
O421 C422 C423 C424 30.6 . . . . ?
C422 O421 C425 C424 -12.0 . . . . ?
C422 C423 C424 C425 -36.4 . . . . ?
C423 C424 C425 O421 30.5 . . . . ?
C425 O421 C422 C423 -12.0 . . . . ?
O426 C427 C428 C429 8.1(12) . . . . ?
C402 O401 C405 C404 42.4(11) . . . . ?
C402 C403 C404 C405 2.0(15) . . . . ?
C403 C404 C405 O401 -27.2(13) . . . . ?
C405 O401 C402 C403 -42.2(12) . . . . ?
C427 O426 C430 C429 -34.7(11) . . . . ?
C427 C428 C429 C430 -28.3(12) . . . . ?
C428 C429 C430 O426 40.3(12) . . . . ?
C430 O426 C427 C428 17.3(11) . . . . ?

loop_
_platon_squeeze_void_nr
_platon_squeeze_void_average_x
_platon_squeeze_void_average_y
_platon_squeeze_void_average_z
_platon_squeeze_void_volume
_platon_squeeze_void_count_electrons
_platon_squeeze_void_content
1 0.000 0.500 1.000 348 77 ' '
2 0.056 0.454 0.602 12 0 ' '
3 0.128 0.294 0.577 13 0 ' '
4 0.208 0.175 0.939 11 0 ' '
5 0.500 1.000 0.500 348 77 ' '
6 0.292 0.675 0.561 11 0 ' '
7 0.371 0.794 0.923 13 0 ' '
8 0.444 0.954 0.898 12 0 ' '
9 0.556 0.046 0.102 12 0 ' '
10 0.628 0.206 0.077 13 0 ' '
11 0.708 0.325 0.439 11 0 ' '
12 0.792 0.825 0.061 11 0 ' '
13 0.871 0.706 0.423 13 0 ' '
14 0.944 0.546 0.398 12 0 ' '
